data_4326604
loop_
_publ_author_name
'Purnandhu Bose'
'I. Ravikumar'
'Pradyut Ghosh'

_publ_section_title
;
 Anion Binding in the C3v-Symmetric Cavity of a Protonated Tripodal Amine
 Receptor: Potentiometric and Single Crystal X-ray Studies
;
_journal_name_full 'Inorganic Chemistry'
_journal_page_first 10693
_journal_page_last 10702
_journal_paper_doi 10.1021/ic2011502
_journal_volume 50
_journal_year 2011
_chemical_formula_sum 'C27 H21 F15 N4'
_chemical_formula_weight 686.48
_chemical_name_systematic
; 
 ? 
;
_space_group_IT_number 147
_symmetry_cell_setting trigonal
_symmetry_space_group_name_Hall '-P 3'
_symmetry_space_group_name_H-M 'P -3'
_atom_sites_solution_hydrogens geom
_atom_sites_solution_primary direct
_atom_sites_solution_secondary difmap
_audit_creation_method SHELXL-97
_cell_angle_alpha 90.00
_cell_angle_beta 90.00
_cell_angle_gamma 120.00
_cell_formula_units_Z 2
_cell_length_a 14.4998(12)
_cell_length_b 14.4998(12)
_cell_length_c 7.6888(15)
_cell_measurement_temperature 100(2)
_cell_volume 1400.0(3)
_computing_cell_refinement 'BRUKER APEX II'
_computing_data_collection 'BRUKER APEX II'
_computing_data_reduction 'BRUKER AXS SAINT'
_computing_molecular_graphics 'BRUKER SHELXTL'
_computing_publication_material 'MERCURY 1.4'
_computing_structure_refinement 'SHELXL-97 (Sheldrick, 1997)'
_computing_structure_solution 'SHELXS-97 (Sheldrick, 1990)'
_diffrn_ambient_temperature 100(2)
_diffrn_detector_area_resol_mean 3
_diffrn_measured_fraction_theta_full 0.999
_diffrn_measured_fraction_theta_max 0.999
_diffrn_measurement_device_type 'BRUKER CCD AREA DETECTOR'
_diffrn_measurement_method 'OMEGA SCAN'
_diffrn_radiation_monochromator graphite
_diffrn_radiation_source 'fine-focus sealed tube'
_diffrn_radiation_type MoK\a
_diffrn_radiation_wavelength 0.71073
_diffrn_reflns_av_R_equivalents 0.0399
_diffrn_reflns_av_sigmaI/netI 0.0204
_diffrn_reflns_limit_h_max 18
_diffrn_reflns_limit_h_min -18
_diffrn_reflns_limit_k_max 18
_diffrn_reflns_limit_k_min -18
_diffrn_reflns_limit_l_max 9
_diffrn_reflns_limit_l_min -9
_diffrn_reflns_number 18942
_diffrn_reflns_theta_full 27.02
_diffrn_reflns_theta_max 27.02
_diffrn_reflns_theta_min 1.62
_exptl_absorpt_coefficient_mu 0.168
_exptl_absorpt_correction_T_max 0.9801
_exptl_absorpt_correction_T_min 0.9359
_exptl_absorpt_correction_type multi-scan
_exptl_absorpt_process_details SADABS
_exptl_crystal_colour COLORLESS
_exptl_crystal_density_diffrn 1.629
_exptl_crystal_description PLATE
_exptl_crystal_F_000 692
_exptl_crystal_size_max 0.40
_exptl_crystal_size_mid 0.30
_exptl_crystal_size_min 0.12
_refine_diff_density_max 0.507
_refine_diff_density_min -0.479
_refine_diff_density_rms 0.056
_refine_ls_extinction_method none
_refine_ls_goodness_of_fit_ref 1.086
_refine_ls_hydrogen_treatment mixed
_refine_ls_matrix_type full
_refine_ls_number_parameters 167
_refine_ls_number_reflns 2042
_refine_ls_number_restraints 0
_refine_ls_restrained_S_all 1.086
_refine_ls_R_factor_all 0.0781
_refine_ls_R_factor_gt 0.0600
_refine_ls_shift/su_max 0.000
_refine_ls_shift/su_mean 0.000
_refine_ls_structure_factor_coef Fsqd
_refine_ls_weighting_details 'calc w=1/[\s^2^(Fo^2^)+(0.0813P)^2^+1.1023P] where P=(Fo^2^+2Fc^2^)/3'
_refine_ls_weighting_scheme calc
_refine_ls_wR_factor_gt 0.1628
_refine_ls_wR_factor_ref 0.1766
_reflns_number_gt 1520
_reflns_number_total 2042
_reflns_threshold_expression >2sigma(I)
_cod_data_source_file ic2011502_si_002.cif
_cod_data_source_block psl
_cod_database_code 4326604

loop_
_symmetry_equiv_pos_as_xyz
'x, y, z'
'-y, x-y, z'
'-x+y, -x, z'
'-x, -y, -z'
'y, -x+y, -z'
'x-y, x, -z'

loop_
_atom_site_label
_atom_site_type_symbol
_atom_site_fract_x
_atom_site_fract_y
_atom_site_fract_z
_atom_site_U_iso_or_equiv
_atom_site_adp_type
_atom_site_occupancy
_atom_site_symmetry_multiplicity
_atom_site_calc_flag
_atom_site_refinement_flags
C1 C 0.60608(19) 0.22176(18) 0.7137(3) 0.0312(5) Uani 1 1 d .
C2 C 0.51209(19) 0.15387(19) 0.5958(3) 0.0332(5) Uani 1 1 d .
C3 C 0.4668(2) 0.0860(2) 0.2971(4) 0.0443(7) Uani 1 1 d .
C4 C 0.3936(2) 0.1305(2) 0.2596(4) 0.0428(6) Uani 1 1 d .
C5 C 0.2882(2) 0.0800(3) 0.3055(6) 0.0777(13) Uani 1 1 d .
C6 C 0.2223(2) 0.1214(4) 0.2716(7) 0.0976(17) Uani 1 1 d .
C7 C 0.2623(2) 0.2167(3) 0.1859(5) 0.0661(10) Uani 1 1 d .
C8 C 0.3667(2) 0.2693(2) 0.1360(3) 0.0406(6) Uani 1 1 d .
C9 C 0.42993(19) 0.22636(19) 0.1734(3) 0.0345(5) Uani 1 1 d .
H1A H 0.581(2) 0.217(2) 0.831(4) 0.039(7) Uiso 1 1 d .
H1B H 0.653(2) 0.192(2) 0.711(3) 0.029(6) Uiso 1 1 d .
H2 H 0.593(2) 0.209(2) 0.387(3) 0.033(7) Uiso 1 1 d .
H2A H 0.463(2) 0.185(2) 0.593(4) 0.041(7) Uiso 1 1 d .
H2B H 0.472(2) 0.081(2) 0.646(3) 0.034(7) Uiso 1 1 d .
H3A H 0.422(3) 0.011(3) 0.344(4) 0.052(8) Uiso 1 1 d .
H3B H 0.502(3) 0.085(3) 0.179(5) 0.060(9) Uiso 1 1 d .
N1 N 0.6667 0.3333 0.6530(4) 0.0269(7) Uani 1 3 d S
N2 N 0.55032(16) 0.14502(16) 0.4249(3) 0.0336(5) Uani 1 1 d .
F1 F 0.24598(16) -0.01499(19) 0.3869(5) 0.1320(15) Uani 1 1 d .
F2 F 0.12116(16) 0.0696(3) 0.3206(7) 0.187(2) Uani 1 1 d .
F3 F 0.20015(16) 0.2593(2) 0.1527(4) 0.0967(9) Uani 1 1 d .
F5 F 0.53244(12) 0.28083(12) 0.12371(19) 0.0442(4) Uani 1 1 d .
F4 F 0.40558(13) 0.36213(13) 0.0509(2) 0.0522(5) Uani 1 1 d .

loop_
_atom_site_aniso_label
_atom_site_aniso_U_11
_atom_site_aniso_U_22
_atom_site_aniso_U_33
_atom_site_aniso_U_23
_atom_site_aniso_U_13
_atom_site_aniso_U_12
C1 0.0334(12) 0.0317(12) 0.0289(12) 0.0053(9) 0.0009(9) 0.0166(10)
C2 0.0291(11) 0.0287(11) 0.0391(13) 0.0057(9) -0.0012(9) 0.0124(10)
C3 0.0473(15) 0.0297(13) 0.0524(16) -0.0086(11) -0.0226(13) 0.0167(12)
C4 0.0361(13) 0.0301(12) 0.0511(16) -0.0009(11) -0.0183(11) 0.0083(10)
C5 0.0336(15) 0.0495(18) 0.121(3) 0.041(2) -0.0210(17) -0.0014(13)
C6 0.0213(14) 0.088(3) 0.157(4) 0.063(3) -0.0078(19) 0.0078(16)
C7 0.0351(15) 0.069(2) 0.093(3) 0.0249(18) -0.0126(15) 0.0252(15)
C8 0.0417(14) 0.0396(14) 0.0387(13) 0.0048(10) -0.0080(10) 0.0191(11)
C9 0.0335(12) 0.0357(12) 0.0308(11) -0.0021(9) -0.0054(9) 0.0146(10)
N1 0.0269(10) 0.0269(10) 0.0268(16) 0.000 0.000 0.0134(5)
N2 0.0340(10) 0.0267(10) 0.0382(11) -0.0027(8) -0.0097(8) 0.0138(9)
F1 0.0388(11) 0.0742(15) 0.235(4) 0.094(2) -0.0180(15) -0.0078(10)
F2 0.0226(10) 0.170(3) 0.329(6) 0.160(4) 0.0163(18) 0.0183(14)
F3 0.0465(11) 0.1106(18) 0.143(2) 0.0505(16) -0.0044(12) 0.0465(12)
F5 0.0431(8) 0.0505(9) 0.0422(8) 0.0105(7) 0.0123(6) 0.0259(7)
F4 0.0582(10) 0.0521(10) 0.0510(10) 0.0200(7) 0.0010(7) 0.0310(8)

loop_
_atom_type_symbol
_atom_type_description
_atom_type_scat_dispersion_real
_atom_type_scat_dispersion_imag
_atom_type_scat_source
C C 0.0033 0.0016 'International Tables Vol C Tables 4.2.6.8 and 6.1.1.4'
H H 0.0000 0.0000 'International Tables Vol C Tables 4.2.6.8 and 6.1.1.4'
N N 0.0061 0.0033 'International Tables Vol C Tables 4.2.6.8 and 6.1.1.4'
F F 0.0171 0.0103 'International Tables Vol C Tables 4.2.6.8 and 6.1.1.4'

loop_
_geom_angle_atom_site_label_1
_geom_angle_atom_site_label_2
_geom_angle_atom_site_label_3
_geom_angle
_geom_angle_site_symmetry_1
_geom_angle_site_symmetry_3
N1 C1 C2 111.74(19) . .
N2 C2 C1 109.76(19) . .
N2 C3 C4 115.4(2) . .
C5 C4 C9 115.0(3) . .
C5 C4 C3 123.6(3) . .
C9 C4 C3 121.4(2) . .
F1 C5 C4 118.6(3) . .
F1 C5 C6 118.1(3) . .
C4 C5 C6 123.2(3) . .
F2 C6 C7 119.8(3) . .
F2 C6 C5 120.6(3) . .
C7 C6 C5 119.5(3) . .
F3 C7 C8 120.0(3) . .
F3 C7 C6 120.7(3) . .
C8 C7 C6 119.3(3) . .
F4 C8 C7 119.3(2) . .
F4 C8 C9 121.1(2) . .
C7 C8 C9 119.5(2) . .
F5 C9 C8 117.8(2) . .
F5 C9 C4 118.7(2) . .
C8 C9 C4 123.4(2) . .
C1 N1 C1 110.52(14) 2_655 .
C1 N1 C1 110.52(14) 2_655 3_665
C1 N1 C1 110.52(14) . 3_665
C2 N2 C3 114.7(2) . .

loop_
_geom_bond_atom_site_label_1
_geom_bond_atom_site_label_2
_geom_bond_distance
_geom_bond_site_symmetry_2
C1 N1 1.478(2) .
C1 C2 1.519(3) .
C2 N2 1.457(3) .
C3 N2 1.459(3) .
C3 C4 1.520(4) .
C4 C5 1.370(4) .
C4 C9 1.385(3) .
C5 F1 1.350(4) .
C5 C6 1.383(5) .
C6 F2 1.325(4) .
C6 C7 1.371(5) .
C7 F3 1.346(4) .
C7 C8 1.367(4) .
C8 F4 1.341(3) .
C8 C9 1.372(3) .
C9 F5 1.344(3) .
N1 C1 1.478(2) 2_655
N1 C1 1.478(2) 3_665
